data_4025004
loop_
_publ_author_name
'Jarugu Narasimha Moorthy'
'Palani Natarajan'
'Paloth Venugopalan'

_publ_contact_author_address
;Departmet of chemistry
Indian Institute of Technology - Kanpur
Kanpur - 208 016
INDIA
;
_publ_contact_author_email moorthy@iitk.ac.in
_publ_contact_author_fax +915122597436
_publ_contact_author_name 'Prof. J. N. Moorthy'
_publ_contact_author_phone +915122597498
_publ_section_title
;
Abundant Lattice Inclusion Phenomenon with Sterically Hindered and
Inherently Shape-Selective Tetraarylpyrenes
;
_journal_name_full 'Journal of Organic Chemistry'
_journal_page_first 8566
_journal_page_last 8577
_journal_paper_doi 10.1021/jo901465f
_journal_volume 74
_journal_year 2009
_chemical_formula_moiety 'C52 H50 O4, 2(C6 H5 N O2)'
_chemical_formula_sum 'C64 H60 N2 O8'
_chemical_formula_weight 985.14
_chemical_name_common tetra(2,6-dimethyl-4-methoxyphenyl)pyrene
_chemical_name_systematic
;
 tetra(2,6-dimethyl-4-methoxyphenyl)pyrene
;
_space_group_IT_number 14
_symmetry_cell_setting monoclinic
_symmetry_Int_Tables_number 14
_symmetry_space_group_name_Hall '-P 2ybc'
_symmetry_space_group_name_H-M 'P 1 21/c 1'
_atom_sites_solution_hydrogens geom
_atom_sites_solution_primary direct
_atom_sites_solution_secondary difmap
_audit_creation_method SHELXL-97
_cell_angle_alpha 90.00
_cell_angle_beta 94.515(6)
_cell_angle_gamma 90.00
_cell_formula_units_Z 2
_cell_length_a 12.193(4)
_cell_length_b 15.237(4)
_cell_length_c 14.271(4)
_cell_measurement_reflns_used 2188
_cell_measurement_temperature 100(2)
_cell_measurement_theta_max 21.77
_cell_measurement_theta_min 2.50
_cell_volume 2643.1(13)
_computing_cell_refinement 'Bruker SAINT'
_computing_data_collection 'Bruker APEX'
_computing_data_reduction 'Bruker SAINT'
_computing_molecular_graphics 'SHELXL 5.1, XP (Sheldrick, 1994)'
_computing_publication_material SHELXS-97
_computing_structure_refinement 'SHELXL-97 (Sheldrick, 2008)'
_computing_structure_solution 'SHELXS-97 (Sheldrick, 2008)'
_diffrn_ambient_temperature 100(2)
_diffrn_measured_fraction_theta_full 0.992
_diffrn_measured_fraction_theta_max 0.992
_diffrn_measurement_device_type 'Bruker SMART APEX'
_diffrn_measurement_method 'phi and omega scans'
_diffrn_radiation_monochromator graphite
_diffrn_radiation_source 'fine-focus sealed tube'
_diffrn_radiation_type MoK\a
_diffrn_radiation_wavelength 0.71073
_diffrn_reflns_av_R_equivalents 0.0386
_diffrn_reflns_av_sigmaI/netI 0.0457
_diffrn_reflns_limit_h_max 14
_diffrn_reflns_limit_h_min -14
_diffrn_reflns_limit_k_max 12
_diffrn_reflns_limit_k_min -18
_diffrn_reflns_limit_l_max 16
_diffrn_reflns_limit_l_min -16
_diffrn_reflns_number 13197
_diffrn_reflns_theta_full 25.00
_diffrn_reflns_theta_max 25.00
_diffrn_reflns_theta_min 2.14
_exptl_absorpt_coefficient_mu 0.081
_exptl_absorpt_correction_type none
_exptl_crystal_colour 'pale yellow'
_exptl_crystal_density_diffrn 1.238
_exptl_crystal_density_method 'not measured'
_exptl_crystal_description cubic
_exptl_crystal_F_000 1044
_exptl_crystal_size_max 0.2
_exptl_crystal_size_mid 0.1
_exptl_crystal_size_min 0.1
_refine_diff_density_max 0.191
_refine_diff_density_min -0.146
_refine_diff_density_rms 0.035
_refine_ls_extinction_method none
_refine_ls_goodness_of_fit_ref 1.038
_refine_ls_hydrogen_treatment constr
_refine_ls_matrix_type full
_refine_ls_number_parameters 365
_refine_ls_number_reflns 4611
_refine_ls_number_restraints 5
_refine_ls_restrained_S_all 1.038
_refine_ls_R_factor_all 0.0921
_refine_ls_R_factor_gt 0.0564
_refine_ls_shift/su_max 0.000
_refine_ls_shift/su_mean 0.000
_refine_ls_structure_factor_coef Fsqd
_refine_ls_weighting_details 'calc w=1/[\s^2^(Fo^2^)+(0.0588P)^2^+0.3449P] where P=(Fo^2^+2Fc^2^)/3'
_refine_ls_weighting_scheme calc
_refine_ls_wR_factor_gt 0.1302
_refine_ls_wR_factor_ref 0.1463
_reflns_number_gt 2854
_reflns_number_total 4611
_reflns_threshold_expression >2sigma(I)
_cod_data_source_file jo901465f_si_001_24.cif
_cod_data_source_block H2.G21a
_cod_depositor_comments
;
The following automatic conversions were performed:
'_symmetry_cell_setting' value 'Monoclinic' changed to 'monoclinic'
according to '/home/saulius/struct/CIF-dictionaries/cif_core.dic'
dictionary named 'cif_core.dic' version 2.4.1 from 2010-06-29.

Automatic conversion script
Id: cif_fix_enum 1527 2010-12-29 10:47:43Z saulius 
;
_cod_original_sg_symbol_H-M 'P 21/c'
_cod_original_formula_sum 'C64 H60 N2 O8 '
_cod_database_code 4025004

loop_
_symmetry_equiv_pos_as_xyz
'x, y, z'
'-x, y+1/2, -z+1/2'
'-x, -y, -z'
'x, -y-1/2, z-1/2'

loop_
_atom_site_label
_atom_site_type_symbol
_atom_site_fract_x
_atom_site_fract_y
_atom_site_fract_z
_atom_site_U_iso_or_equiv
_atom_site_adp_type
_atom_site_occupancy
_atom_site_symmetry_multiplicity
_atom_site_calc_flag
_atom_site_refinement_flags
_atom_site_disorder_assembly
_atom_site_disorder_group
O1 O 0.39731(15) 1.34837(11) 0.32341(13) 0.0847(6) Uani 1 1 d . . .
O2 O 0.29513(14) 0.57032(11) 0.29514(13) 0.0831(6) Uani 1 1 d . . .
C1 C 0.19108(16) 1.05568(13) 0.14349(14) 0.0473(5) Uani 1 1 d . . .
C2 C 0.21679(16) 0.97082(13) 0.17266(14) 0.0496(5) Uani 1 1 d . . .
H2 H 0.2745 0.9629 0.2185 0.059 Uiso 1 1 calc R . .
C3 C 0.16115(16) 0.89720(13) 0.13722(14) 0.0456(5) Uani 1 1 d . . .
C4 C 0.01088(16) 0.83555(13) 0.02890(14) 0.0486(5) Uani 1 1 d . . .
H4 H 0.0288 0.7791 0.0496 0.058 Uiso 1 1 calc R . .
C5 C 0.07357(15) 0.90800(12) 0.06791(13) 0.0438(5) Uani 1 1 d . . .
C6 C 0.04497(15) 0.99389(12) 0.03517(12) 0.0410(5) Uani 1 1 d . . .
C7 C 0.10422(15) 1.06800(13) 0.07244(13) 0.0441(5) Uani 1 1 d . . .
C8 C 0.07351(16) 1.15334(13) 0.03712(14) 0.0493(5) Uani 1 1 d . . .
H8 H 0.1126 1.2022 0.0602 0.059 Uiso 1 1 calc R . .
C9 C 0.24985(16) 1.13183(13) 0.18977(14) 0.0472(5) Uani 1 1 d . . .
C10 C 0.20810(17) 1.16920(14) 0.27013(15) 0.0523(5) Uani 1 1 d . . .
C11 C 0.26056(18) 1.24095(15) 0.31169(16) 0.0599(6) Uani 1 1 d . . .
H11 H 0.2329 1.2661 0.3643 0.072 Uiso 1 1 calc R . .
C12 C 0.35324(19) 1.27618(15) 0.27688(16) 0.0600(6) Uani 1 1 d . . .
C13 C 0.39677(18) 1.23789(15) 0.20076(16) 0.0591(6) Uani 1 1 d . . .
H13 H 0.4609 1.2603 0.1789 0.071 Uiso 1 1 calc R . .
C14 C 0.34540(17) 1.16563(14) 0.15608(15) 0.0537(6) Uani 1 1 d . . .
C15 C 0.3944(2) 1.12573(18) 0.07249(19) 0.0827(8) Uani 1 1 d . . .
H15A H 0.3707 1.0659 0.0654 0.124 Uiso 1 1 calc R . .
H15B H 0.4732 1.1277 0.0818 0.124 Uiso 1 1 calc R . .
H15C H 0.3706 1.1582 0.0169 0.124 Uiso 1 1 calc R . .
C16 C 0.10749(19) 1.13195(16) 0.31042(17) 0.0684(7) Uani 1 1 d . . .
H16A H 0.0912 1.1654 0.3646 0.103 Uiso 1 1 calc R . .
H16B H 0.1209 1.0720 0.3284 0.103 Uiso 1 1 calc R . .
H16C H 0.0462 1.1347 0.2640 0.103 Uiso 1 1 calc R . .
C17 C 0.4728(2) 1.40033(17) 0.2762(2) 0.0968(10) Uani 1 1 d . . .
H17A H 0.5386 1.3672 0.2691 0.145 Uiso 1 1 calc R . .
H17B H 0.4907 1.4523 0.3122 0.145 Uiso 1 1 calc R . .
H17C H 0.4400 1.4166 0.2153 0.145 Uiso 1 1 calc R . .
C18 C 0.19336(15) 0.80886(12) 0.17710(13) 0.0445(5) Uani 1 1 d . . .
C19 C 0.27920(16) 0.76058(14) 0.14234(15) 0.0526(5) Uani 1 1 d . . .
C20 C 0.31134(18) 0.68191(15) 0.18509(16) 0.0597(6) Uani 1 1 d . . .
H20 H 0.3693 0.6503 0.1631 0.072 Uiso 1 1 calc R . .
C21 C 0.25794(18) 0.64989(14) 0.26023(16) 0.0584(6) Uani 1 1 d . . .
C22 C 0.17349(18) 0.69685(14) 0.29427(15) 0.0564(6) Uani 1 1 d . . .
H22 H 0.1381 0.6753 0.3449 0.068 Uiso 1 1 calc R . .
C23 C 0.14058(16) 0.77658(13) 0.25328(14) 0.0502(5) Uani 1 1 d . . .
C24 C 0.0466(2) 0.82661(16) 0.29141(18) 0.0699(7) Uani 1 1 d . . .
H24A H 0.0698 0.8854 0.3066 0.105 Uiso 1 1 calc R . .
H24B H 0.0249 0.7980 0.3470 0.105 Uiso 1 1 calc R . .
H24C H -0.0147 0.8282 0.2448 0.105 Uiso 1 1 calc R . .
C25 C 0.3352(2) 0.79115(16) 0.05736(17) 0.0749(7) Uani 1 1 d . . .
H25A H 0.4036 0.7604 0.0544 0.112 Uiso 1 1 calc R . .
H25B H 0.3491 0.8531 0.0622 0.112 Uiso 1 1 calc R . .
H25C H 0.2885 0.7794 0.0015 0.112 Uiso 1 1 calc R . .
C26 C 0.2312(3) 0.52698(17) 0.3598(2) 0.0905(9) Uani 1 1 d . . .
H26A H 0.2311 0.5610 0.4164 0.136 Uiso 1 1 calc R . .
H26B H 0.2621 0.4702 0.3743 0.136 Uiso 1 1 calc R . .
H26C H 0.1571 0.5204 0.3326 0.136 Uiso 1 1 calc R . .
O3 O 0.4564(3) 0.3690(4) -0.0352(4) 0.189(2) Uani 0.900(5) 1 d P A 1
O4 O 0.4361(3) 0.4787(4) -0.1254(3) 0.191(2) Uani 0.900(5) 1 d P A 1
N1 N 0.4097(3) 0.4322(3) -0.0635(3) 0.1097(13) Uani 0.900(5) 1 d P A 1
C27 C 0.3116(2) 0.4603(2) -0.0144(2) 0.0691(9) Uani 0.900(5) 1 d P A 1
C28 C 0.2729(3) 0.4048(3) 0.0462(2) 0.0904(11) Uani 0.900(5) 1 d P A 1
H28 H 0.3072 0.3507 0.0557 0.108 Uiso 0.900(5) 1 calc PR A 1
C29 C 0.1872(5) 0.4235(5) 0.0934(3) 0.1303(18) Uani 0.900(5) 1 d P A 1
H29 H 0.1607 0.3844 0.1363 0.156 Uiso 0.900(5) 1 calc PR A 1
C30 C 0.1389(5) 0.5048(6) 0.0757(6) 0.161(4) Uani 0.900(5) 1 d P A 1
H30 H 0.0788 0.5196 0.1088 0.193 Uiso 0.900(5) 1 calc PR A 1
C31 C 0.1709(7) 0.5613(4) 0.0168(6) 0.160(4) Uani 0.900(5) 1 d P A 1
H31 H 0.1334 0.6141 0.0071 0.192 Uiso 0.900(5) 1 calc PR A 1
C32 C 0.2672(6) 0.5418(4) -0.0346(6) 0.128(3) Uani 0.900(5) 1 d P A 1
H32 H 0.2956 0.5806 -0.0768 0.154 Uiso 0.900(5) 1 calc PR A 1
O4' O 0.3872(16) 0.5685(19) -0.1148(17) 0.114(9) Uiso 0.100(5) 1 d PD A 2
N1' N 0.371(2) 0.505(2) -0.072(2) 0.136(14) Uiso 0.100(5) 1 d PD A 2
O3' O 0.412(9) 0.436(4) -0.068(11) 0.64(18) Uiso 0.100(5) 1 d PD A 2
C30' C 0.087(3) 0.546(2) 0.078(3) 0.53(13) Uiso 0.100(5) 1 d PG A 2
H30A H 0.0278 0.5517 0.1150 0.639 Uiso 0.100(5) 1 calc PR A 2
C31' C 0.121(3) 0.6166(19) 0.027(3) 0.49(10) Uiso 0.100(5) 1 d PG A 2
H31A H 0.0845 0.6701 0.0287 0.588 Uiso 0.100(5) 1 calc PR A 2
C32' C 0.2095(18) 0.6076(15) -0.0284(17) 0.071(8) Uiso 0.100(5) 1 d PGD A 2
H32A H 0.2322 0.6551 -0.0630 0.086 Uiso 0.100(5) 1 calc PR A 2
C27' C 0.264(3) 0.5277(19) -0.032(3) 0.048(10) Uiso 0.100(5) 1 d PGD A 2
C28' C 0.230(3) 0.4568(17) 0.020(3) 0.63(18) Uiso 0.100(5) 1 d PGD A 2
H28A H 0.2666 0.4033 0.0179 0.752 Uiso 0.100(5) 1 calc PR A 2
C29' C 0.142(2) 0.4658(18) 0.0750(16) 0.032(6) Uiso 0.100(5) 1 d PG A 2
H29A H 0.1188 0.4183 0.1096 0.038 Uiso 0.100(5) 1 calc PR A 2

loop_
_atom_site_aniso_label
_atom_site_aniso_U_11
_atom_site_aniso_U_22
_atom_site_aniso_U_33
_atom_site_aniso_U_23
_atom_site_aniso_U_13
_atom_site_aniso_U_12
O1 0.0901(13) 0.0664(12) 0.0962(13) -0.0226(10) -0.0026(10) -0.0255(10)
O2 0.0945(13) 0.0621(11) 0.0956(13) 0.0322(10) 0.0263(10) 0.0293(10)
C1 0.0460(11) 0.0461(13) 0.0493(12) -0.0003(10) 0.0000(9) -0.0009(9)
C2 0.0456(11) 0.0486(13) 0.0530(13) 0.0012(10) -0.0051(9) 0.0002(10)
C3 0.0481(11) 0.0399(12) 0.0487(12) 0.0015(9) 0.0023(9) 0.0023(9)
C4 0.0571(12) 0.0338(11) 0.0541(13) 0.0021(9) -0.0011(10) 0.0019(10)
C5 0.0458(11) 0.0400(12) 0.0454(11) 0.0003(9) 0.0032(9) 0.0006(9)
C6 0.0438(11) 0.0373(11) 0.0421(11) -0.0003(9) 0.0041(8) 0.0000(9)
C7 0.0462(11) 0.0404(12) 0.0454(11) -0.0024(9) 0.0028(9) -0.0001(9)
C8 0.0550(12) 0.0372(12) 0.0547(13) -0.0022(10) -0.0034(10) -0.0045(9)
C9 0.0482(12) 0.0419(12) 0.0499(12) 0.0021(10) -0.0059(9) -0.0017(9)
C10 0.0528(12) 0.0483(13) 0.0547(13) -0.0006(11) -0.0031(10) -0.0011(10)
C11 0.0616(14) 0.0558(15) 0.0614(14) -0.0107(11) 0.0000(11) -0.0018(11)
C12 0.0628(14) 0.0499(14) 0.0648(15) -0.0063(12) -0.0103(12) -0.0086(12)
C13 0.0539(13) 0.0570(15) 0.0655(15) 0.0046(12) -0.0006(11) -0.0109(11)
C14 0.0531(12) 0.0543(14) 0.0533(13) 0.0017(10) 0.0012(10) -0.0044(11)
C15 0.0813(18) 0.091(2) 0.0779(18) -0.0118(15) 0.0214(14) -0.0181(15)
C16 0.0651(15) 0.0666(16) 0.0745(16) -0.0049(13) 0.0118(12) -0.0066(12)
C17 0.0833(19) 0.0653(18) 0.140(3) -0.0105(18) -0.0037(19) -0.0299(15)
C18 0.0437(11) 0.0399(12) 0.0490(12) 0.0003(9) -0.0017(9) 0.0021(9)
C19 0.0511(12) 0.0516(13) 0.0551(13) 0.0054(10) 0.0043(10) 0.0047(10)
C20 0.0566(13) 0.0552(14) 0.0681(15) 0.0069(12) 0.0107(11) 0.0154(11)
C21 0.0602(14) 0.0501(14) 0.0644(15) 0.0103(11) 0.0010(11) 0.0106(11)
C22 0.0635(14) 0.0503(14) 0.0561(13) 0.0083(11) 0.0078(11) 0.0054(11)
C23 0.0492(12) 0.0469(13) 0.0540(13) 0.0014(10) 0.0022(10) 0.0020(10)
C24 0.0732(15) 0.0613(16) 0.0779(17) 0.0049(12) 0.0228(13) 0.0126(13)
C25 0.0811(17) 0.0716(17) 0.0751(17) 0.0139(14) 0.0255(13) 0.0149(14)
C26 0.128(2) 0.0578(17) 0.089(2) 0.0268(15) 0.0282(18) 0.0179(16)
O3 0.114(3) 0.230(5) 0.218(4) -0.083(4) -0.014(3) 0.060(3)
O4 0.181(4) 0.244(5) 0.159(3) -0.032(3) 0.087(3) -0.097(4)
N1 0.087(2) 0.131(4) 0.111(3) -0.035(3) 0.006(2) -0.013(2)
C27 0.0538(17) 0.089(2) 0.0635(18) -0.0060(16) -0.0007(13) -0.0116(16)
C28 0.084(2) 0.104(3) 0.082(2) 0.015(2) -0.0058(19) -0.009(2)
C29 0.100(3) 0.187(6) 0.105(3) 0.004(4) 0.018(3) -0.044(4)
C30 0.093(3) 0.181(8) 0.204(8) -0.104(7) -0.019(4) 0.034(6)
C31 0.179(8) 0.085(4) 0.197(8) -0.046(4) -0.099(6) 0.055(5)
C32 0.164(6) 0.081(4) 0.132(5) -0.006(3) -0.043(4) -0.002(3)

loop_
_atom_type_symbol
_atom_type_description
_atom_type_scat_dispersion_real
_atom_type_scat_dispersion_imag
_atom_type_scat_source
C C 0.0033 0.0016 'International Tables Vol C Tables 4.2.6.8 and 6.1.1.4'
H H 0.0000 0.0000 'International Tables Vol C Tables 4.2.6.8 and 6.1.1.4'
O O 0.0106 0.0060 'International Tables Vol C Tables 4.2.6.8 and 6.1.1.4'
N N 0.0061 0.0033 'International Tables Vol C Tables 4.2.6.8 and 6.1.1.4'

loop_
_geom_angle_atom_site_label_1
_geom_angle_atom_site_label_2
_geom_angle_atom_site_label_3
_geom_angle
_geom_angle_site_symmetry_1
_geom_angle_site_symmetry_3
_geom_angle_publ_flag
C12 O1 C17 117.4(2) . . ?
C21 O2 C26 117.68(19) . . ?
C2 C1 C7 118.42(18) . . ?
C2 C1 C9 120.23(17) . . ?
C7 C1 C9 121.27(17) . . ?
C3 C2 C1 123.55(18) . . ?
C3 C2 H2 118.2 . . ?
C1 C2 H2 118.2 . . ?
C2 C3 C5 118.98(18) . . ?
C2 C3 C18 118.78(17) . . ?
C5 C3 C18 122.19(17) . . ?
C8 C4 C5 121.97(18) 3_575 . ?
C8 C4 H4 119.0 3_575 . ?
C5 C4 H4 119.0 . . ?
C3 C5 C6 119.41(17) . . ?
C3 C5 C4 122.42(18) . . ?
C6 C5 C4 118.17(17) . . ?
C7 C6 C5 120.23(17) . . ?
C7 C6 C6 119.7(2) . 3_575 ?
C5 C6 C6 120.1(2) . 3_575 ?
C1 C7 C6 119.40(17) . . ?
C1 C7 C8 122.04(18) . . ?
C6 C7 C8 118.56(17) . . ?
C4 C8 C7 121.51(18) 3_575 . ?
C4 C8 H8 119.2 3_575 . ?
C7 C8 H8 119.2 . . ?
C14 C9 C10 119.75(19) . . ?
C14 C9 C1 121.37(19) . . ?
C10 C9 C1 118.87(18) . . ?
C11 C10 C9 119.0(2) . . ?
C11 C10 C16 120.0(2) . . ?
C9 C10 C16 121.00(19) . . ?
C10 C11 C12 121.3(2) . . ?
C10 C11 H11 119.3 . . ?
C12 C11 H11 119.3 . . ?
O1 C12 C13 124.1(2) . . ?
O1 C12 C11 116.0(2) . . ?
C13 C12 C11 119.8(2) . . ?
C12 C13 C14 120.5(2) . . ?
C12 C13 H13 119.7 . . ?
C14 C13 H13 119.7 . . ?
C9 C14 C13 119.4(2) . . ?
C9 C14 C15 121.3(2) . . ?
C13 C14 C15 119.3(2) . . ?
C14 C15 H15A 109.5 . . ?
C14 C15 H15B 109.5 . . ?
H15A C15 H15B 109.5 . . ?
C14 C15 H15C 109.5 . . ?
H15A C15 H15C 109.5 . . ?
H15B C15 H15C 109.5 . . ?
C10 C16 H16A 109.5 . . ?
C10 C16 H16B 109.5 . . ?
H16A C16 H16B 109.5 . . ?
C10 C16 H16C 109.5 . . ?
H16A C16 H16C 109.5 . . ?
H16B C16 H16C 109.5 . . ?
O1 C17 H17A 109.5 . . ?
O1 C17 H17B 109.5 . . ?
H17A C17 H17B 109.5 . . ?
O1 C17 H17C 109.5 . . ?
H17A C17 H17C 109.5 . . ?
H17B C17 H17C 109.5 . . ?
C23 C18 C19 119.59(18) . . ?
C23 C18 C3 119.22(17) . . ?
C19 C18 C3 121.11(18) . . ?
C20 C19 C18 119.4(2) . . ?
C20 C19 C25 119.3(2) . . ?
C18 C19 C25 121.30(19) . . ?
C21 C20 C19 120.7(2) . . ?
C21 C20 H20 119.6 . . ?
C19 C20 H20 119.6 . . ?
C22 C21 O2 124.5(2) . . ?
C22 C21 C20 120.1(2) . . ?
O2 C21 C20 115.4(2) . . ?
C21 C22 C23 120.3(2) . . ?
C21 C22 H22 119.8 . . ?
C23 C22 H22 119.8 . . ?
C22 C23 C18 119.93(19) . . ?
C22 C23 C24 119.3(2) . . ?
C18 C23 C24 120.76(19) . . ?
C23 C24 H24A 109.5 . . ?
C23 C24 H24B 109.5 . . ?
H24A C24 H24B 109.5 . . ?
C23 C24 H24C 109.5 . . ?
H24A C24 H24C 109.5 . . ?
H24B C24 H24C 109.5 . . ?
C19 C25 H25A 109.5 . . ?
C19 C25 H25B 109.5 . . ?
H25A C25 H25B 109.5 . . ?
C19 C25 H25C 109.5 . . ?
H25A C25 H25C 109.5 . . ?
H25B C25 H25C 109.5 . . ?
O2 C26 H26A 109.5 . . ?
O2 C26 H26B 109.5 . . ?
H26A C26 H26B 109.5 . . ?
O2 C26 H26C 109.5 . . ?
H26A C26 H26C 109.5 . . ?
H26B C26 H26C 109.5 . . ?
O3 N1 O4 126.1(6) . . ?
O3 N1 C27 117.2(5) . . ?
O4 N1 C27 116.6(5) . . ?
C28 C27 C32 124.0(4) . . ?
C28 C27 N1 117.6(4) . . ?
C32 C27 N1 118.4(4) . . ?
C29 C28 C27 122.3(4) . . ?
C29 C28 H28 118.9 . . ?
C27 C28 H28 118.9 . . ?
C28 C29 C30 116.2(5) . . ?
C28 C29 H29 121.9 . . ?
C30 C29 H29 121.9 . . ?
C31 C30 C29 124.9(7) . . ?
C31 C30 H30 117.6 . . ?
C29 C30 H30 117.6 . . ?
C30 C31 C32 119.3(6) . . ?
C30 C31 H31 120.4 . . ?
C32 C31 H31 120.4 . . ?
C27 C32 C31 113.4(6) . . ?
C27 C32 H32 123.3 . . ?
C31 C32 H32 123.3 . . ?
O4' N1' O3' 134(2) . . ?
O4' N1' C27' 101(2) . . ?
O3' N1' C27' 124(3) . . ?
C31' C30' C29' 120.0 . . ?
C31' C30' H30A 120.0 . . ?
C29' C30' H30A 120.0 . . ?
C32' C31' C30' 120.0 . . ?
C32' C31' H31A 120.0 . . ?
C30' C31' H31A 120.0 . . ?
C27' C32' C31' 120.0 . . ?
C27' C32' H32A 120.0 . . ?
C31' C32' H32A 120.0 . . ?
C32' C27' C28' 120.0 . . ?
C32' C27' N1' 130(2) . . ?
C28' C27' N1' 109(2) . . ?
C27' C28' C29' 120.0 . . ?
C27' C28' H28A 120.0 . . ?
C29' C28' H28A 120.0 . . ?
C28' C29' C30' 120.0 . . ?
C28' C29' H29A 120.0 . . ?
C30' C29' H29A 120.0 . . ?

loop_
_geom_bond_atom_site_label_1
_geom_bond_atom_site_label_2
_geom_bond_distance
_geom_bond_site_symmetry_2
_geom_bond_publ_flag
O1 C12 1.372(3) . ?
O1 C17 1.423(3) . ?
O2 C21 1.374(3) . ?
O2 C26 1.417(3) . ?
C1 C2 1.387(3) . ?
C1 C7 1.420(3) . ?
C1 C9 1.490(3) . ?
C2 C3 1.386(3) . ?
C2 H2 0.9300 . ?
C3 C5 1.407(3) . ?
C3 C18 1.502(3) . ?
C4 C8 1.350(3) 3_575 ?
C4 C5 1.430(3) . ?
C4 H4 0.9300 . ?
C5 C6 1.424(3) . ?
C6 C7 1.421(3) . ?
C6 C6 1.439(4) 3_575 ?
C7 C8 1.434(3) . ?
C8 C4 1.350(3) 3_575 ?
C8 H8 0.9300 . ?
C9 C14 1.394(3) . ?
C9 C10 1.411(3) . ?
C10 C11 1.377(3) . ?
C10 C16 1.506(3) . ?
C11 C12 1.379(3) . ?
C11 H11 0.9300 . ?
C12 C13 1.376(3) . ?
C13 C14 1.396(3) . ?
C13 H13 0.9300 . ?
C14 C15 1.504(3) . ?
C15 H15A 0.9600 . ?
C15 H15B 0.9600 . ?
C15 H15C 0.9600 . ?
C16 H16A 0.9600 . ?
C16 H16B 0.9600 . ?
C16 H16C 0.9600 . ?
C17 H17A 0.9600 . ?
C17 H17B 0.9600 . ?
C17 H17C 0.9600 . ?
C18 C23 1.396(3) . ?
C18 C19 1.401(3) . ?
C19 C20 1.388(3) . ?
C19 C25 1.511(3) . ?
C20 C21 1.386(3) . ?
C20 H20 0.9300 . ?
C21 C22 1.374(3) . ?
C22 C23 1.394(3) . ?
C22 H22 0.9300 . ?
C23 C24 1.513(3) . ?
C24 H24A 0.9600 . ?
C24 H24B 0.9600 . ?
C24 H24C 0.9600 . ?
C25 H25A 0.9600 . ?
C25 H25B 0.9600 . ?
C25 H25C 0.9600 . ?
C26 H26A 0.9600 . ?
C26 H26B 0.9600 . ?
C26 H26C 0.9600 . ?
O3 N1 1.175(5) . ?
O4 N1 1.196(5) . ?
N1 C27 1.495(5) . ?
C27 C28 1.323(5) . ?
C27 C32 1.375(7) . ?
C28 C29 1.319(6) . ?
C28 H28 0.9300 . ?
C29 C30 1.387(8) . ?
C29 H29 0.9300 . ?
C30 C31 1.285(10) . ?
C30 H30 0.9300 . ?
C31 C32 1.464(10) . ?
C31 H31 0.9300 . ?
C32 H32 0.9300 . ?
O4' N1' 1.163(9) . ?
N1' O3' 1.170(9) . ?
N1' C27' 1.510(9) . ?
C30' C31' 1.3900 . ?
C30' C29' 1.3900 . ?
C30' H30A 0.9300 . ?
C31' C32' 1.3900 . ?
C31' H31A 0.9300 . ?
C32' C27' 1.3900 . ?
C32' H32A 0.9300 . ?
C27' C28' 1.3900 . ?
C28' C29' 1.3900 . ?
C28' H28A 0.9300 . ?
C29' H29A 0.9300 . ?

loop_
_geom_torsion_atom_site_label_1
_geom_torsion_atom_site_label_2
_geom_torsion_atom_site_label_3
_geom_torsion_atom_site_label_4
_geom_torsion
_geom_torsion_site_symmetry_1
_geom_torsion_site_symmetry_2
_geom_torsion_site_symmetry_3
_geom_torsion_site_symmetry_4
_geom_torsion_publ_flag
C7 C1 C2 C3 -1.0(3) . . . . ?
C9 C1 C2 C3 175.78(19) . . . . ?
C1 C2 C3 C5 -0.1(3) . . . . ?
C1 C2 C3 C18 -177.50(19) . . . . ?
C2 C3 C5 C6 0.7(3) . . . . ?
C18 C3 C5 C6 178.02(17) . . . . ?
C2 C3 C5 C4 -178.94(18) . . . . ?
C18 C3 C5 C4 -1.6(3) . . . . ?
C8 C4 C5 C3 179.53(19) 3_575 . . . ?
C8 C4 C5 C6 -0.1(3) 3_575 . . . ?
C3 C5 C6 C7 -0.2(3) . . . . ?
C4 C5 C6 C7 179.43(18) . . . . ?
C3 C5 C6 C6 -179.5(2) . . . 3_575 ?
C4 C5 C6 C6 0.1(3) . . . 3_575 ?
C2 C1 C7 C6 1.4(3) . . . . ?
C9 C1 C7 C6 -175.31(18) . . . . ?
C2 C1 C7 C8 -178.94(19) . . . . ?
C9 C1 C7 C8 4.3(3) . . . . ?
C5 C6 C7 C1 -0.9(3) . . . . ?
C6 C6 C7 C1 178.4(2) 3_575 . . . ?
C5 C6 C7 C8 179.51(18) . . . . ?
C6 C6 C7 C8 -1.2(3) 3_575 . . . ?
C1 C7 C8 C4 -178.44(19) . . . 3_575 ?
C6 C7 C8 C4 1.2(3) . . . 3_575 ?
C2 C1 C9 C14 90.8(3) . . . . ?
C7 C1 C9 C14 -92.5(2) . . . . ?
C2 C1 C9 C10 -88.2(2) . . . . ?
C7 C1 C9 C10 88.5(2) . . . . ?
C14 C9 C10 C11 2.5(3) . . . . ?
C1 C9 C10 C11 -178.38(18) . . . . ?
C14 C9 C10 C16 -177.63(19) . . . . ?
C1 C9 C10 C16 1.4(3) . . . . ?
C9 C10 C11 C12 -0.6(3) . . . . ?
C16 C10 C11 C12 179.6(2) . . . . ?
C17 O1 C12 C13 17.7(3) . . . . ?
C17 O1 C12 C11 -163.3(2) . . . . ?
C10 C11 C12 O1 179.10(19) . . . . ?
C10 C11 C12 C13 -1.9(3) . . . . ?
O1 C12 C13 C14 -178.6(2) . . . . ?
C11 C12 C13 C14 2.5(3) . . . . ?
C10 C9 C14 C13 -1.9(3) . . . . ?
C1 C9 C14 C13 179.01(18) . . . . ?
C10 C9 C14 C15 178.0(2) . . . . ?
C1 C9 C14 C15 -1.0(3) . . . . ?
C12 C13 C14 C9 -0.6(3) . . . . ?
C12 C13 C14 C15 179.4(2) . . . . ?
C2 C3 C18 C23 90.6(2) . . . . ?
C5 C3 C18 C23 -86.7(2) . . . . ?
C2 C3 C18 C19 -86.0(2) . . . . ?
C5 C3 C18 C19 96.6(2) . . . . ?
C23 C18 C19 C20 -0.8(3) . . . . ?
C3 C18 C19 C20 175.76(19) . . . . ?
C23 C18 C19 C25 177.3(2) . . . . ?
C3 C18 C19 C25 -6.1(3) . . . . ?
C18 C19 C20 C21 1.4(3) . . . . ?
C25 C19 C20 C21 -176.8(2) . . . . ?
C26 O2 C21 C22 10.8(4) . . . . ?
C26 O2 C21 C20 -168.7(2) . . . . ?
C19 C20 C21 C22 -1.2(3) . . . . ?
C19 C20 C21 O2 178.4(2) . . . . ?
O2 C21 C22 C23 -179.1(2) . . . . ?
C20 C21 C22 C23 0.3(3) . . . . ?
C21 C22 C23 C18 0.2(3) . . . . ?
C21 C22 C23 C24 179.4(2) . . . . ?
C19 C18 C23 C22 0.1(3) . . . . ?
C3 C18 C23 C22 -176.61(18) . . . . ?
C19 C18 C23 C24 -179.10(19) . . . . ?
C3 C18 C23 C24 4.2(3) . . . . ?
O3 N1 C27 C28 -11.4(5) . . . . ?
O4 N1 C27 C28 171.9(3) . . . . ?
O3 N1 C27 C32 168.6(5) . . . . ?
O4 N1 C27 C32 -8.2(6) . . . . ?
C32 C27 C28 C29 -0.4(7) . . . . ?
N1 C27 C28 C29 179.6(3) . . . . ?
C27 C28 C29 C30 0.5(6) . . . . ?
C28 C29 C30 C31 0.6(9) . . . . ?
C29 C30 C31 C32 -1.8(11) . . . . ?
C28 C27 C32 C31 -0.7(9) . . . . ?
N1 C27 C32 C31 179.3(5) . . . . ?
C30 C31 C32 C27 1.8(11) . . . . ?
C29' C30' C31' C32' 0.0 . . . . ?
C30' C31' C32' C27' 0.0 . . . . ?
C31' C32' C27' C28' 0.0 . . . . ?
C31' C32' C27' N1' -169(5) . . . . ?
O4' N1' C27' C32' -12(6) . . . . ?
O3' N1' C27' C32' 177(12) . . . . ?
O4' N1' C27' C28' 178(2) . . . . ?
O3' N1' C27' C28' 7(12) . . . . ?
C32' C27' C28' C29' 0.0 . . . . ?
N1' C27' C28' C29' 171(4) . . . . ?
C27' C28' C29' C30' 0.0 . . . . ?
C31' C30' C29' C28' 0.0 . . . . ?
